data_4021588
loop_
_publ_author_name
'Amos B. Smith, III'
'Dae-Shik Kim'

_publ_section_title
;
 A General, Convergent Strategy for the Construction of Indolizidine
 Alkaloids: Total Syntheses of (-)-Indolizidine 223AB and Alkaloid (-)-205B
;
_journal_name_full 'Journal of Organic Chemistry'
_journal_page_first 2547
_journal_page_last 2557
_journal_paper_doi 10.1021/jo052314g
_journal_volume 71
_journal_year 2006
_chemical_formula_sum 'C16 H26 I N S2'
_chemical_formula_weight 423.40
_space_group_IT_number 19
_symmetry_cell_setting orthorhombic
_symmetry_Int_Tables_number 19
_symmetry_space_group_name_Hall 'P 2ac 2ab'
_symmetry_space_group_name_H-M 'P 21 21 21'
_atom_sites_solution_hydrogens geom
_atom_sites_solution_primary direct
_audit_creation_method SHELXL-97
_cell_angle_alpha 90.00
_cell_angle_beta 90.00
_cell_angle_gamma 90.00
_cell_formula_units_Z 4
_cell_length_a 9.2219(5)
_cell_length_b 10.6484(5)
_cell_length_c 17.6602(9)
_cell_measurement_temperature 143(1)
_cell_volume 1734.20(15)
_computing_data_collection 'CrystalClear (Rigaku, 1999)'
_computing_data_reduction 'CrystalClear (Rigaku, 1999)'
_computing_structure_refinement 'SHELXL-97 (Sheldrick, 1997)'
_computing_structure_solution 'SIR97 (Altomare, 1999)'
_diffrn_ambient_temperature 143(1)
_diffrn_measured_fraction_theta_full 0.998
_diffrn_measured_fraction_theta_max 0.998
_diffrn_measurement_device 'CCD Area Detector'
_diffrn_measurement_device_type 'Rigaku Mercury'
_diffrn_measurement_method 'phi and omega rotations'
_diffrn_radiation_monochromator graphite
_diffrn_radiation_source 'rotating anode'
_diffrn_radiation_type MoK\a
_diffrn_radiation_wavelength 0.71069
_diffrn_reflns_av_R_equivalents 0.0231
_diffrn_reflns_av_sigmaI/netI 0.0318
_diffrn_reflns_limit_h_max 9
_diffrn_reflns_limit_h_min -11
_diffrn_reflns_limit_k_max 12
_diffrn_reflns_limit_k_min -10
_diffrn_reflns_limit_l_max 19
_diffrn_reflns_limit_l_min -21
_diffrn_reflns_number 9013
_diffrn_reflns_theta_full 25.33
_diffrn_reflns_theta_max 25.33
_diffrn_reflns_theta_min 2.92
_exptl_absorpt_coefficient_mu 2.079
_exptl_absorpt_correction_T_max 1.0000
_exptl_absorpt_correction_T_min 0.5784
_exptl_absorpt_correction_type multi-scan
_exptl_crystal_density_diffrn 1.622
_exptl_crystal_density_method 'not measured'
_exptl_crystal_F_000 856
_exptl_crystal_size_max 0.45
_exptl_crystal_size_mid 0.32
_exptl_crystal_size_min 0.08
_refine_diff_density_max 0.652
_refine_diff_density_min -0.609
_refine_diff_density_rms 0.071
_refine_ls_abs_structure_details 'Flack H D (1983), Acta Cryst. A39, 876-881'
_refine_ls_abs_structure_Flack -0.013(14)
_refine_ls_extinction_method none
_refine_ls_goodness_of_fit_ref 1.115
_refine_ls_hydrogen_treatment constr
_refine_ls_matrix_type full
_refine_ls_number_parameters 184
_refine_ls_number_reflns 3137
_refine_ls_number_restraints 0
_refine_ls_restrained_S_all 1.115
_refine_ls_R_factor_all 0.0201
_refine_ls_R_factor_gt 0.0197
_refine_ls_shift/su_max 0.002
_refine_ls_shift/su_mean 0.000
_refine_ls_structure_factor_coef Fsqd
_refine_ls_weighting_details 'calc w=1/[\s^2^(Fo^2^)+(0.0193P)^2^+0.1574P] where P=(Fo^2^+2Fc^2^)/3'
_refine_ls_weighting_scheme calc
_refine_ls_wR_factor_gt 0.0466
_refine_ls_wR_factor_ref 0.0469
_reflns_number_gt 3092
_reflns_number_total 3137
_reflns_threshold_expression >2sigma(I)
_cod_data_source_file jo052314gsi20051110_115104.cif
_cod_original_sg_symbol_H-M 'P 21 21 21 '
_cod_database_code 4021588

loop_
_symmetry_equiv_pos_as_xyz
'x, y, z'
'x+1/2, -y+1/2, -z'
'-x, y+1/2, -z+1/2'
'-x+1/2, -y, z+1/2'

loop_
_atom_site_label
_atom_site_type_symbol
_atom_site_fract_x
_atom_site_fract_y
_atom_site_fract_z
_atom_site_U_iso_or_equiv
_atom_site_adp_type
_atom_site_occupancy
_atom_site_symmetry_multiplicity
_atom_site_calc_flag
_atom_site_refinement_flags
I1 I 0.385793(17) 0.873987(17) 0.647969(8) 0.02614(7) Uani 1 1 d .
S1 S 0.85494(7) 1.00309(6) 0.84964(3) 0.02367(14) Uani 1 1 d .
S2 S 1.00823(9) 0.76041(7) 0.88470(4) 0.03004(16) Uani 1 1 d .
N1 N 0.7477(2) 0.83652(18) 0.66913(10) 0.0173(4) Uani 1 1 d .
C1 C 0.5222(3) 0.7506(2) 0.72067(12) 0.0190(5) Uani 1 1 d .
C2 C 0.6608(3) 0.8242(2) 0.73809(11) 0.0158(5) Uani 1 1 d .
H2 H 0.6315 0.9090 0.7533 0.021 Uiso 1 1 calc R
C3 C 0.7490(3) 0.7674(2) 0.80445(12) 0.0171(5) Uani 1 1 d .
H3A H 0.6907 0.7687 0.8502 0.023 Uiso 1 1 calc R
H3B H 0.7727 0.6807 0.7931 0.023 Uiso 1 1 calc R
C4 C 0.8893(3) 0.8419(2) 0.81772(12) 0.0189(5) Uani 1 1 d .
C5 C 0.9770(3) 0.8539(3) 0.74424(14) 0.0236(6) Uani 1 1 d .
H5A H 1.0149 0.7721 0.7302 0.031 Uiso 1 1 calc R
H5B H 1.0587 0.9096 0.7527 0.031 Uiso 1 1 calc R
C6 C 0.8832(3) 0.9057(2) 0.67885(13) 0.0212(6) Uani 1 1 d .
H6 H 0.8629 0.9950 0.6870 0.028 Uiso 1 1 calc R
C7 C 0.9564(3) 0.8864(3) 0.60146(13) 0.0291(6) Uani 1 1 d .
H7A H 1.0609 0.8811 0.6070 0.039 Uiso 1 1 calc R
H7B H 0.9335 0.9550 0.5674 0.039 Uiso 1 1 calc R
C8 C 0.8941(3) 0.7621(3) 0.57170(12) 0.0277(6) Uani 1 1 d .
H8A H 0.8456 0.7749 0.5236 0.037 Uiso 1 1 calc R
H8B H 0.9708 0.7008 0.5648 0.037 Uiso 1 1 calc R
C9 C 0.7865(3) 0.7173(2) 0.63154(12) 0.0202(6) Uani 1 1 d .
H9 H 0.8374 0.6634 0.6679 0.027 Uiso 1 1 calc R
C10 C 0.6504(3) 0.6512(2) 0.60529(12) 0.0214(6) Uani 1 1 d .
H10 H 0.6001 0.7054 0.5690 0.029 Uiso 1 1 calc R
C11 C 0.5525(3) 0.6313(3) 0.67361(13) 0.0229(5) Uani 1 1 d .
H11A H 0.5966 0.5689 0.7063 0.030 Uiso 1 1 calc R
H11B H 0.4607 0.5975 0.6562 0.030 Uiso 1 1 calc R
C12 C 0.4294(3) 0.7220(3) 0.78937(13) 0.0274(6) Uani 1 1 d .
H12A H 0.4789 0.6630 0.8213 0.041 Uiso 1 1 calc R
H12B H 0.3387 0.6867 0.7732 0.041 Uiso 1 1 calc R
H12C H 0.4118 0.7980 0.8171 0.041 Uiso 1 1 calc R
C13 C 0.6850(3) 0.5262(3) 0.56659(15) 0.0334(7) Uani 1 1 d .
H13A H 0.7401 0.5415 0.5214 0.050 Uiso 1 1 calc R
H13B H 0.5962 0.4842 0.5537 0.050 Uiso 1 1 calc R
H13C H 0.7402 0.4743 0.6004 0.050 Uiso 1 1 calc R
C14 C 0.7786(3) 0.9778(3) 0.94292(14) 0.0351(7) Uani 1 1 d .
H14A H 0.7538 1.0586 0.9647 0.047 Uiso 1 1 calc R
H14B H 0.6895 0.9301 0.9377 0.047 Uiso 1 1 calc R
C15 C 0.8776(4) 0.9093(3) 0.99706(14) 0.0420(8) Uani 1 1 d .
H15A H 0.8338 0.9089 1.0470 0.056 Uiso 1 1 calc R
H15B H 0.9688 0.9544 1.0006 0.056 Uiso 1 1 calc R
C16 C 0.9081(4) 0.7742(3) 0.97305(14) 0.0385(7) Uani 1 1 d .
H16A H 0.8165 0.7302 0.9678 0.051 Uiso 1 1 calc R
H16B H 0.9627 0.7329 1.0128 0.051 Uiso 1 1 calc R

loop_
_atom_site_aniso_label
_atom_site_aniso_U_11
_atom_site_aniso_U_22
_atom_site_aniso_U_33
_atom_site_aniso_U_23
_atom_site_aniso_U_13
_atom_site_aniso_U_12
I1 0.01990(11) 0.03488(11) 0.02364(10) -0.00230(7) -0.00455(6) 0.00467(8)
S1 0.0286(4) 0.0189(3) 0.0235(3) -0.0031(2) -0.0024(3) -0.0016(3)
S2 0.0310(4) 0.0306(4) 0.0285(3) 0.0007(3) -0.0128(3) 0.0057(3)
N1 0.0164(11) 0.0201(10) 0.0153(9) 0.0000(8) 0.0006(8) -0.0006(9)
C1 0.0161(14) 0.0235(13) 0.0172(11) 0.0013(10) -0.0025(10) 0.0030(12)
C2 0.0168(12) 0.0166(11) 0.0139(11) -0.0009(9) -0.0003(10) -0.0006(10)
C3 0.0203(14) 0.0174(12) 0.0137(10) 0.0002(9) -0.0014(10) -0.0009(11)
C4 0.0198(13) 0.0201(12) 0.0167(11) 0.0002(9) -0.0039(10) 0.0017(11)
C5 0.0164(14) 0.0326(16) 0.0218(12) -0.0013(11) -0.0016(10) -0.0021(12)
C6 0.0175(14) 0.0281(14) 0.0179(11) 0.0017(10) 0.0040(10) -0.0026(12)
C7 0.0193(14) 0.0505(18) 0.0176(12) 0.0048(12) 0.0031(10) -0.0021(15)
C8 0.0302(16) 0.0356(15) 0.0174(11) 0.0017(10) 0.0033(12) 0.0087(14)
C9 0.0215(14) 0.0235(13) 0.0156(11) 0.0007(10) -0.0007(10) 0.0060(12)
C10 0.0260(15) 0.0213(13) 0.0170(11) -0.0023(9) -0.0048(11) 0.0018(12)
C11 0.0236(14) 0.0217(13) 0.0235(11) -0.0031(11) -0.0049(10) -0.0034(13)
C12 0.0244(15) 0.0378(17) 0.0200(12) -0.0001(11) 0.0043(11) -0.0081(13)
C13 0.0401(19) 0.0318(16) 0.0285(14) -0.0092(12) -0.0023(14) 0.0045(14)
C14 0.0429(19) 0.0354(16) 0.0270(14) -0.0088(12) 0.0044(14) 0.0001(15)
C15 0.050(2) 0.057(2) 0.0192(13) -0.0063(12) -0.0021(14) -0.0045(17)
C16 0.045(2) 0.0464(18) 0.0243(13) 0.0105(12) -0.0076(13) -0.0030(17)

loop_
_atom_type_symbol
_atom_type_description
_atom_type_scat_dispersion_real
_atom_type_scat_dispersion_imag
_atom_type_scat_source
C C 0.0033 0.0016 'International Tables Vol C Tables 4.2.6.8 and 6.1.1.4'
H H 0.0000 0.0000 'International Tables Vol C Tables 4.2.6.8 and 6.1.1.4'
N N 0.0061 0.0033 'International Tables Vol C Tables 4.2.6.8 and 6.1.1.4'
S S 0.1246 0.1234 'International Tables Vol C Tables 4.2.6.8 and 6.1.1.4'
I I -0.4742 1.8119 'International Tables Vol C Tables 4.2.6.8 and 6.1.1.4'

loop_
_geom_angle_atom_site_label_1
_geom_angle_atom_site_label_2
_geom_angle_atom_site_label_3
_geom_angle
C14 S1 C4 101.95(12)
C16 S2 C4 102.22(13)
C2 N1 C6 114.57(18)
C2 N1 C9 115.44(18)
C6 N1 C9 106.20(19)
C12 C1 C2 114.45(19)
C12 C1 C11 111.5(2)
C2 C1 C11 112.2(2)
C12 C1 I1 105.15(17)
C2 C1 I1 106.61(15)
C11 C1 I1 106.10(15)
N1 C2 C1 109.63(17)
N1 C2 C3 112.1(2)
C1 C2 C3 113.01(19)
C4 C3 C2 110.89(19)
C5 C4 C3 111.00(18)
C5 C4 S2 105.64(17)
C3 C4 S2 111.03(16)
C5 C4 S1 105.82(16)
C3 C4 S1 112.63(17)
S2 C4 S1 110.37(12)
C4 C5 C6 111.5(2)
N1 C6 C7 101.78(19)
N1 C6 C5 112.8(2)
C7 C6 C5 111.7(2)
C6 C7 C8 104.7(2)
C9 C8 C7 106.00(19)
N1 C9 C10 109.7(2)
N1 C9 C8 101.6(2)
C10 C9 C8 118.21(19)
C9 C10 C11 108.33(18)
C9 C10 C13 111.7(2)
C11 C10 C13 110.9(2)
C10 C11 C1 114.8(2)
C15 C14 S1 114.4(2)
C14 C15 C16 113.0(2)
C15 C16 S2 114.1(2)

loop_
_geom_bond_atom_site_label_1
_geom_bond_atom_site_label_2
_geom_bond_distance
I1 C1 2.226(2)
S1 C14 1.812(3)
S1 C4 1.835(2)
S2 C16 1.819(3)
S2 C4 1.832(2)
N1 C2 1.464(3)
N1 C6 1.460(3)
N1 C9 1.476(3)
C1 C12 1.516(3)
C1 C2 1.531(3)
C1 C11 1.544(3)
C2 C3 1.549(3)
C3 C4 1.535(4)
C4 C5 1.535(3)
C5 C6 1.545(4)
C6 C7 1.538(3)
C7 C8 1.536(4)
C8 C9 1.526(4)
C9 C10 1.512(4)
C10 C11 1.522(4)
C10 C13 1.530(3)
C14 C15 1.510(4)
C15 C16 1.526(4)

loop_
_cod_related_entry_id
_cod_related_entry_database
_cod_related_entry_code
1 ChemSpider 9670324
